data_2229203
loop_
_publ_author_name
'Ren, Yun'
'Qian, Shan'
'Hai, Li'
'Fan, Wei'
'Wu, Yong'

_publ_section_title
;
 (<i>S</i>,<i>Z</i>)-1-Chloro-3-[(3,4,5-trimethoxybenzylidene)amino]propan-2-ol
;
_journal_coeditor_code RN2076
_journal_issue 2
_journal_name_full 'Acta Crystallographica Section E'
_journal_page_first o245
_journal_paper_doi 10.1107/S1600536810053420
_journal_volume 67
_journal_year 2011
_chemical_formula_iupac 'C13 H18 Cl N O4'
_chemical_formula_moiety 'C13 H18 Cl N O4'
_chemical_formula_sum 'C13 H18 Cl N O4'
_chemical_formula_weight 287.73
_chemical_name_systematic
;
(<i>S</i>,<i>Z</i>)-1-Chloro-3-[(3,4,5-trimethoxybenzylidene)amino]propan-2-ol
;
_space_group_IT_number 19
_symmetry_cell_setting orthorhombic
_symmetry_space_group_name_Hall 'P 2ac 2ab'
_symmetry_space_group_name_H-M 'P 21 21 21'
_atom_sites_solution_hydrogens geom
_atom_sites_solution_primary direct
_atom_sites_solution_secondary difmap
_audit_creation_method SHELXL-97
_cell_angle_alpha 90.00
_cell_angle_beta 90.00
_cell_angle_gamma 90.00
_cell_formula_units_Z 4
_cell_length_a 6.5332(12)
_cell_length_b 8.888(2)
_cell_length_c 25.29(3)
_cell_measurement_reflns_used 699
_cell_measurement_temperature 296(2)
_cell_measurement_theta_max 29.1763
_cell_measurement_theta_min 3.1118
_cell_volume 1468.5(18)
_computing_cell_refinement
;
CrysAlis PRO (Oxford Diffraction, 2009)
;
_computing_data_collection
;
CrysAlis PRO (Oxford Diffraction, 2009)
;
_computing_data_reduction
;
CrysAlis PRO (Oxford Diffraction, 2009)
;
_computing_molecular_graphics
;
OLEX2 (Dolomanov <i>et al.</i>, 2009)
;
_computing_publication_material
;
OLEX2 (Dolomanov <i>et al.</i>, 2009)
;
_computing_structure_refinement 'SHELXL97 (Sheldrick, 2008)'
_computing_structure_solution 'SHELXS97 (Sheldrick, 2008)'
_diffrn_ambient_temperature 296(2)
_diffrn_detector_area_resol_mean 16.0874
_diffrn_measured_fraction_theta_full 0.998
_diffrn_measured_fraction_theta_max 0.998
_diffrn_measurement_device_type 'Xcalibur, Eos'
_diffrn_measurement_method '\w scans'
_diffrn_radiation_monochromator graphite
_diffrn_radiation_source 'Enhance (Mo) X-ray Source'
_diffrn_radiation_type 'Mo K\a'
_diffrn_radiation_wavelength 0.7107
_diffrn_reflns_av_R_equivalents 0.0452
_diffrn_reflns_av_sigmaI/netI 0.0621
_diffrn_reflns_limit_h_max 8
_diffrn_reflns_limit_h_min -8
_diffrn_reflns_limit_k_max 6
_diffrn_reflns_limit_k_min -11
_diffrn_reflns_limit_l_max 31
_diffrn_reflns_limit_l_min -20
_diffrn_reflns_number 3967
_diffrn_reflns_theta_full 26.36
_diffrn_reflns_theta_max 26.36
_diffrn_reflns_theta_min 3.22
_exptl_absorpt_coefficient_mu 0.269
_exptl_absorpt_correction_T_max 1.0
_exptl_absorpt_correction_T_min 0.75978
_exptl_absorpt_correction_type multi-scan
_exptl_absorpt_process_details
;
(CrysAlis PRO; Oxford Diffraction 2009)
;
_exptl_crystal_colour colourless
_exptl_crystal_density_diffrn 1.301
_exptl_crystal_density_method 'not measured'
_exptl_crystal_description block
_exptl_crystal_F_000 608
_exptl_crystal_size_max 0.32
_exptl_crystal_size_mid 0.28
_exptl_crystal_size_min 0.20
_refine_diff_density_max 0.320
_refine_diff_density_min -0.209
_refine_ls_abs_structure_details 'Flack (1983), <b>931 Friedel pairs</b>'
_refine_ls_abs_structure_Flack 0.18(13)
_refine_ls_extinction_method none
_refine_ls_goodness_of_fit_ref 1.064
_refine_ls_hydrogen_treatment constr
_refine_ls_matrix_type full
_refine_ls_number_parameters 176
_refine_ls_number_reflns 2695
_refine_ls_number_restraints 0
_refine_ls_restrained_S_all 1.064
_refine_ls_R_factor_all 0.0846
_refine_ls_R_factor_gt 0.0511
_refine_ls_shift/su_max 0.000
_refine_ls_shift/su_mean 0.000
_refine_ls_structure_factor_coef Fsqd
_refine_ls_weighting_details 'calc w=1/[\s^2^(Fo^2^)+(0.0534P)^2^+0.0000P] where P=(Fo^2^+2Fc^2^)/3'
_refine_ls_weighting_scheme calc
_refine_ls_wR_factor_gt 0.1194
_refine_ls_wR_factor_ref 0.1257
_reflns_number_gt 1599
_reflns_number_total 2695
_reflns_threshold_expression I>2sigma(I)
_cod_data_source_file rn2076.cif
_cod_data_source_block I
_cod_original_cell_volume 1468.7(16)
_cod_database_code 2229203
_cod_database_fobs_code 2229203

loop_
_symmetry_equiv_pos_as_xyz
'x, y, z'
'-x+1/2, -y, z+1/2'
'x+1/2, -y+1/2, -z'
'-x, y+1/2, -z+1/2'

loop_
_atom_site_type_symbol
_atom_site_label
_atom_site_fract_x
_atom_site_fract_y
_atom_site_fract_z
_atom_site_U_iso_or_equiv
_atom_site_adp_type
_atom_site_calc_flag
_atom_site_refinement_flags
_atom_site_occupancy
_atom_site_disorder_assembly
_atom_site_disorder_group
Cl Cl1 1.17509(19) 0.37018(14) 0.54369(7) 0.1140(6) Uani d . 1 . .
O O1 0.8309(4) 0.7058(3) 0.49115(10) 0.0664(7) Uani d . 1 . .
H H1 0.9264 0.7436 0.4749 0.100 Uiso calc R 1 . .
O O4 0.0299(4) 0.9974(3) 0.65900(10) 0.0669(8) Uani d . 1 . .
O O2 0.3609(4) 0.7987(3) 0.80796(10) 0.0644(7) Uani d . 1 . .
O O3 0.0912(4) 0.9855(3) 0.76403(10) 0.0617(7) Uani d . 1 . .
N N1 0.5915(4) 0.6334(3) 0.58064(11) 0.0465(7) Uani d . 1 . .
C C1 1.0430(6) 0.4919(4) 0.49923(16) 0.0734(12) Uani d . 1 . .
H H1B 1.1417 0.5473 0.4782 0.088 Uiso calc R 1 . .
H H1A 0.9599 0.4322 0.4754 0.088 Uiso calc R 1 . .
C C2 0.9080(5) 0.6012(4) 0.52862(13) 0.0488(8) Uani d . 1 . .
H H2 0.9893 0.6546 0.5553 0.059 Uiso calc R 1 . .
C C3 0.7283(5) 0.5258(4) 0.55492(15) 0.0522(9) Uani d . 1 . .
H H3A 0.6519 0.4696 0.5286 0.063 Uiso calc R 1 . .
H H3B 0.7783 0.4549 0.5811 0.063 Uiso calc R 1 . .
C C4 0.5835(5) 0.6308(4) 0.63124(14) 0.0488(9) Uani d . 1 . .
H H4 0.6702 0.5640 0.6485 0.059 Uiso calc R 1 . .
C C5 0.4496(5) 0.7237(3) 0.66425(13) 0.0395(8) Uani d . 1 . .
C C6 0.4721(5) 0.7140(4) 0.71966(13) 0.0484(9) Uani d . 1 . .
H H6 0.5707 0.6503 0.7339 0.058 Uiso calc R 1 . .
C C7 0.3478(5) 0.7990(4) 0.75334(14) 0.0472(9) Uani d . 1 . .
C C8 0.2026(5) 0.8932(3) 0.73163(14) 0.0465(8) Uani d . 1 . .
C C9 0.1786(5) 0.9004(4) 0.67608(14) 0.0466(8) Uani d . 1 . .
C C10 0.3006(5) 0.8172(4) 0.64293(14) 0.0467(9) Uani d . 1 . .
H H10 0.2835 0.8234 0.6065 0.056 Uiso calc R 1 . .
C C11 0.4771(6) 0.6841(5) 0.83311(14) 0.0685(11) Uani d . 1 . .
H H11C 0.4668 0.6952 0.8708 0.103 Uiso calc R 1 . .
H H11B 0.6179 0.6924 0.8226 0.103 Uiso calc R 1 . .
H H11A 0.4251 0.5874 0.8229 0.103 Uiso calc R 1 . .
C C12 -0.0824(6) 0.9189(5) 0.78748(19) 0.0875(15) Uani d . 1 . .
H H12C -0.1499 0.9913 0.8096 0.131 Uiso calc R 1 . .
H H12B -0.0407 0.8342 0.8084 0.131 Uiso calc R 1 . .
H H12A -0.1748 0.8859 0.7603 0.131 Uiso calc R 1 . .
C C13 -0.0084(8) 1.0060(6) 0.60329(18) 0.0896(15) Uani d . 1 . .
H H13C -0.1008 1.0875 0.5962 0.134 Uiso calc R 1 . .
H H13A -0.0682 0.9133 0.5914 0.134 Uiso calc R 1 . .
H H13B 0.1181 1.0230 0.5849 0.134 Uiso calc R 1 . .

loop_
_atom_site_aniso_label
_atom_site_aniso_U_11
_atom_site_aniso_U_22
_atom_site_aniso_U_33
_atom_site_aniso_U_12
_atom_site_aniso_U_13
_atom_site_aniso_U_23
Cl1 0.0817(7) 0.0840(8) 0.1764(16) 0.0268(7) 0.0172(9) 0.0122(9)
O1 0.0611(14) 0.0825(17) 0.0555(17) 0.0065(15) 0.0092(14) 0.0266(15)
O4 0.0658(15) 0.0730(18) 0.0620(19) 0.0251(14) -0.0078(15) 0.0007(15)
O2 0.0800(18) 0.0735(16) 0.0397(16) 0.0194(15) -0.0047(14) -0.0117(13)
O3 0.0610(15) 0.0594(15) 0.0647(17) 0.0101(14) 0.0073(14) -0.0150(13)
N1 0.0467(14) 0.0528(16) 0.0401(18) 0.0021(15) 0.0038(14) 0.0074(14)
C1 0.067(2) 0.070(3) 0.083(3) -0.005(2) 0.023(2) -0.007(2)
C2 0.0478(17) 0.057(2) 0.042(2) -0.0037(17) 0.0064(17) -0.0005(18)
C3 0.055(2) 0.055(2) 0.046(2) -0.0042(18) 0.0125(18) 0.0002(18)
C4 0.0481(18) 0.051(2) 0.047(2) 0.0039(18) 0.0028(18) 0.0086(18)
C5 0.0405(17) 0.0397(17) 0.038(2) -0.0011(15) 0.0052(16) 0.0014(15)
C6 0.0463(18) 0.0483(18) 0.051(2) 0.0055(17) -0.0026(18) 0.0024(18)
C7 0.054(2) 0.0466(18) 0.041(2) -0.0003(18) -0.0017(18) -0.0044(17)
C8 0.0449(17) 0.0445(18) 0.050(2) -0.0021(18) 0.0023(18) -0.0055(18)
C9 0.0443(17) 0.0461(19) 0.049(2) -0.0012(19) -0.0062(18) 0.0010(17)
C10 0.0470(17) 0.0483(18) 0.045(2) 0.0022(17) 0.0018(17) 0.0001(17)
C11 0.072(2) 0.087(3) 0.047(2) 0.008(2) -0.002(2) 0.007(2)
C12 0.060(2) 0.103(3) 0.100(4) 0.011(2) 0.022(3) -0.005(3)
C13 0.094(3) 0.104(4) 0.071(3) 0.039(3) -0.022(3) 0.002(3)

loop_
_atom_type_symbol
_atom_type_description
_atom_type_scat_dispersion_real
_atom_type_scat_dispersion_imag
_atom_type_scat_source
C C 0.0033 0.0016 'International Tables Vol C Tables 4.2.6.8 and 6.1.1.4'
H H 0.0000 0.0000 'International Tables Vol C Tables 4.2.6.8 and 6.1.1.4'
N N 0.0061 0.0033 'International Tables Vol C Tables 4.2.6.8 and 6.1.1.4'
O O 0.0106 0.0060 'International Tables Vol C Tables 4.2.6.8 and 6.1.1.4'
Cl Cl 0.1484 0.1585 'International Tables Vol C Tables 4.2.6.8 and 6.1.1.4'

loop_
_geom_angle_atom_site_label_1
_geom_angle_atom_site_label_2
_geom_angle_atom_site_label_3
_geom_angle_site_symmetry_1
_geom_angle_site_symmetry_3
_geom_angle
_geom_angle_publ_flag
Cl1 C1 H1B . . 109.4 ?
Cl1 C1 H1A . . 109.4 ?
O1 C2 C1 . . 107.5(3) ?
O1 C2 H2 . . 109.5 ?
O1 C2 C3 . . 108.0(3) ?
O4 C9 C8 . . 114.9(3) ?
O4 C9 C10 . . 123.9(3) ?
O4 C13 H13C . . 109.5 ?
O4 C13 H13A . . 109.5 ?
O4 C13 H13B . . 109.5 ?
O2 C7 C6 . . 124.8(3) ?
O2 C11 H11C . . 109.5 ?
O2 C11 H11B . . 109.5 ?
O2 C11 H11A . . 109.5 ?
O3 C8 C7 . . 119.4(3) ?
O3 C8 C9 . . 120.6(3) ?
O3 C12 H12C . . 109.5 ?
O3 C12 H12B . . 109.5 ?
O3 C12 H12A . . 109.5 ?
N1 C3 C2 . . 112.5(3) ?
N1 C3 H3A . . 109.1 ?
N1 C3 H3B . . 109.1 ?
N1 C4 H4 . . 117.1 ?
N1 C4 C5 . . 125.7(3) ?
C1 C2 H2 . . 109.5 ?
H1B C1 H1A . . 108.0 ?
C2 O1 H1 . . 109.5 ?
C2 C1 Cl1 . . 111.3(3) ?
C2 C1 H1B . . 109.4 ?
C2 C1 H1A . . 109.4 ?
C2 C3 H3A . . 109.1 ?
C2 C3 H3B . . 109.1 ?
C3 C2 C1 . . 112.7(3) ?
C3 C2 H2 . . 109.5 ?
H3A C3 H3B . . 107.8 ?
C4 N1 C3 . . 117.2(3) ?
C5 C4 H4 . . 117.1 ?
C5 C6 H6 . . 119.6 ?
C5 C10 H10 . . 120.3 ?
C6 C5 C4 . . 118.0(3) ?
C7 O2 C11 . . 118.8(3) ?
C7 C6 C5 . . 120.7(3) ?
C7 C6 H6 . . 119.6 ?
C7 C8 C9 . . 119.9(3) ?
C8 O3 C12 . . 115.3(3) ?
C8 C7 O2 . . 116.2(3) ?
C8 C7 C6 . . 119.0(3) ?
C9 O4 C13 . . 117.9(3) ?
C9 C10 C5 . . 119.5(3) ?
C9 C10 H10 . . 120.3 ?
C10 C5 C4 . . 122.3(3) ?
C10 C5 C6 . . 119.7(3) ?
C10 C9 C8 . . 121.2(3) ?
H11C C11 H11B . . 109.5 ?
H11C C11 H11A . . 109.5 ?
H11B C11 H11A . . 109.5 ?
H12C C12 H12B . . 109.5 ?
H12C C12 H12A . . 109.5 ?
H12B C12 H12A . . 109.5 ?
H13C C13 H13A . . 109.5 ?
H13C C13 H13B . . 109.5 ?
H13A C13 H13B . . 109.5 ?

loop_
_geom_bond_atom_site_label_1
_geom_bond_atom_site_label_2
_geom_bond_site_symmetry_2
_geom_bond_distance
_geom_bond_publ_flag
Cl1 C1 . 1.783(4) ?
O1 H1 . 0.8200 ?
O1 C2 . 1.420(4) ?
O4 C9 . 1.369(4) ?
O4 C13 . 1.433(5) ?
O2 C7 . 1.384(4) ?
O2 C11 . 1.420(4) ?
O3 C8 . 1.369(4) ?
O3 C12 . 1.410(4) ?
N1 C3 . 1.462(4) ?
N1 C4 . 1.281(4) ?
C1 H1B . 0.9700 ?
C1 H1A . 0.9700 ?
C1 C2 . 1.508(5) ?
C2 H2 . 0.9800 ?
C2 C3 . 1.507(4) ?
C3 H3A . 0.9700 ?
C3 H3B . 0.9700 ?
C4 H4 . 0.9300 ?
C4 C5 . 1.464(5) ?
C5 C6 . 1.412(5) ?
C5 C10 . 1.389(5) ?
C6 H6 . 0.9300 ?
C6 C7 . 1.398(5) ?
C7 C8 . 1.379(5) ?
C8 C9 . 1.415(5) ?
C9 C10 . 1.373(5) ?
C10 H10 . 0.9300 ?
C11 H11C . 0.9600 ?
C11 H11B . 0.9600 ?
C11 H11A . 0.9600 ?
C12 H12C . 0.9600 ?
C12 H12B . 0.9600 ?
C12 H12A . 0.9600 ?
C13 H13C . 0.9600 ?
C13 H13A . 0.9600 ?
C13 H13B . 0.9600 ?

loop_
_geom_hbond_atom_site_label_D
_geom_hbond_atom_site_label_H
_geom_hbond_atom_site_label_A
_geom_hbond_site_symmetry_A
_geom_hbond_distance_DH
_geom_hbond_distance_HA
_geom_hbond_distance_DA
_geom_hbond_angle_DHA
O1 H1 N1 3_566 0.82 2.08 2.870(4) 162

loop_
_geom_torsion_atom_site_label_1
_geom_torsion_atom_site_label_2
_geom_torsion_atom_site_label_3
_geom_torsion_atom_site_label_4
_geom_torsion_site_symmetry_1
_geom_torsion_site_symmetry_2
_geom_torsion_site_symmetry_3
_geom_torsion_site_symmetry_4
_geom_torsion
_geom_torsion_publ_flag
Cl1 C1 C2 O1 . . . . 172.3(2) ?
Cl1 C1 C2 C3 . . . . -68.8(4) ?
O1 C2 C3 N1 . . . . -57.9(4) ?
O4 C9 C10 C5 . . . . 178.9(3) ?
O2 C7 C8 O3 . . . . 3.9(4) ?
O2 C7 C8 C9 . . . . -180.0(3) ?
O3 C8 C9 O4 . . . . -4.0(4) ?
O3 C8 C9 C10 . . . . 174.8(3) ?
N1 C4 C5 C6 . . . . -175.3(3) ?
N1 C4 C5 C10 . . . . 6.1(5) ?
C1 C2 C3 N1 . . . . -176.5(3) ?
C3 N1 C4 C5 . . . . -176.9(3) ?
C4 N1 C3 C2 . . . . -111.9(3) ?
C4 C5 C6 C7 . . . . -179.5(3) ?
C4 C5 C10 C9 . . . . 179.4(3) ?
C5 C6 C7 O2 . . . . -178.8(3) ?
C5 C6 C7 C8 . . . . -0.2(5) ?
C6 C5 C10 C9 . . . . 0.8(5) ?
C6 C7 C8 O3 . . . . -174.9(3) ?
C6 C7 C8 C9 . . . . 1.3(5) ?
C7 C8 C9 O4 . . . . 179.9(3) ?
C7 C8 C9 C10 . . . . -1.4(5) ?
C8 C9 C10 C5 . . . . 0.3(5) ?
C10 C5 C6 C7 . . . . -0.9(5) ?
C11 O2 C7 C6 . . . . -13.6(5) ?
C11 O2 C7 C8 . . . . 167.7(3) ?
C12 O3 C8 C7 . . . . -84.2(4) ?
C12 O3 C8 C9 . . . . 99.6(4) ?
C13 O4 C9 C8 . . . . -177.6(4) ?
C13 O4 C9 C10 . . . . 3.7(5) ?

loop_
_cod_related_entry_id
_cod_related_entry_database
_cod_related_entry_code
1 ChemSpider 30656487
